data_2212508
loop_
_publ_author_name
'Guo, Hong-Xu'
'Chen, Jian-Xin'
'Wang, Qing-Hua'
'You, Xiu-Li'

_publ_section_title
<i>catena</i>-Poly[[(2,2'-bipyridyl-\k^2^<i>N</i>,<i>N</i>')manganese(II)]-di-\m-3,5-dinitrobenzoato-\k^4^<i>O</i>:<i>O</i>']
_journal_coeditor_code CI2284
_journal_issue 3
_journal_name_full 'Acta Crystallographica Section E'
_journal_page_first m915
_journal_page_last m917
_journal_paper_doi 10.1107/S1600536807008823
_journal_volume 63
_journal_year 2007
_chemical_formula_iupac '[Mn (C7 H3 N2 O6)2 (C10 H8 N2)]'
_chemical_formula_moiety 'C24 H14 Mn1 N6 O12'
_chemical_formula_sum 'C24 H14 Mn N6 O12'
_chemical_formula_weight 633.20
_chemical_name_systematic
;
catena-Poly[[(2,2'-bipyridyl-\k^2^N,N')manganese(II)]-di-\m-3,5-
dinitrobenzoato-\k^4^O:O']
;
_space_group_IT_number 2
_symmetry_cell_setting triclinic
_symmetry_space_group_name_Hall '-P 1'
_symmetry_space_group_name_H-M 'P -1'
_atom_sites_solution_hydrogens geom
_atom_sites_solution_primary direct
_atom_sites_solution_secondary difmap
_audit_creation_method SHELXL-97
_cell_angle_alpha 103.834(3)
_cell_angle_beta 104.393(3)
_cell_angle_gamma 90.169(3)
_cell_formula_units_Z 2
_cell_length_a 7.8100(5)
_cell_length_b 11.9700(4)
_cell_length_c 14.7695(3)
_cell_measurement_reflns_used 5853
_cell_measurement_temperature 293(2)
_cell_measurement_theta_max 27.49
_cell_measurement_theta_min 3.03
_cell_volume 1295.75(10)
_computing_cell_refinement 'SAINT (Siemens, 1994)'
_computing_data_collection 'SMART (Siemens, 1996)'
_computing_data_reduction SAINT
_computing_molecular_graphics 'SHELXTL (Bruker, 1997)'
_computing_publication_material SHELXL97
_computing_structure_refinement 'SHELXL97 (Sheldrick, 1997)'
_computing_structure_solution 'SHELXS97 (Sheldrick, 1997)'
_diffrn_ambient_temperature 293(2)
_diffrn_measured_fraction_theta_full 0.983
_diffrn_measured_fraction_theta_max 0.983
_diffrn_measurement_device_type 'Siemens SMART CCD area-detector'
_diffrn_measurement_method '\f and \w'
_diffrn_radiation_monochromator graphite
_diffrn_radiation_source 'fine-focus sealed tube'
_diffrn_radiation_type MoK\a
_diffrn_radiation_wavelength 0.71073
_diffrn_reflns_av_R_equivalents 0.0272
_diffrn_reflns_av_sigmaI/netI 0.0381
_diffrn_reflns_limit_h_max 9
_diffrn_reflns_limit_h_min -10
_diffrn_reflns_limit_k_max 15
_diffrn_reflns_limit_k_min -15
_diffrn_reflns_limit_l_max 19
_diffrn_reflns_limit_l_min -19
_diffrn_reflns_number 12799
_diffrn_reflns_theta_full 27.49
_diffrn_reflns_theta_max 27.49
_diffrn_reflns_theta_min 3.03
_diffrn_standards_number 0
_exptl_absorpt_coefficient_mu 0.588
_exptl_absorpt_correction_T_max 0.937
_exptl_absorpt_correction_T_min 0.893
_exptl_absorpt_correction_type multi-scan
_exptl_absorpt_process_details '(SADABS; Sheldrick, 1996)'
_exptl_crystal_colour yellow
_exptl_crystal_density_diffrn 1.623
_exptl_crystal_density_method 'not measured'
_exptl_crystal_description Block
_exptl_crystal_F_000 642
_exptl_crystal_size_max 0.26
_exptl_crystal_size_mid 0.16
_exptl_crystal_size_min 0.11
_refine_diff_density_max 0.477
_refine_diff_density_min -0.479
_refine_ls_extinction_method none
_refine_ls_goodness_of_fit_ref 1.001
_refine_ls_hydrogen_treatment constr
_refine_ls_matrix_type full
_refine_ls_number_parameters 388
_refine_ls_number_reflns 5853
_refine_ls_number_restraints 18
_refine_ls_restrained_S_all 1.152
_refine_ls_R_factor_all 0.0509
_refine_ls_R_factor_gt 0.0419
_refine_ls_shift/su_max 0.001
_refine_ls_shift/su_mean 0.000
_refine_ls_structure_factor_coef Fsqd
_refine_ls_weighting_details 'calc w=1/[\s^2^(Fo^2^)+(0.0818P)^2^+0.0886P] where P=(Fo^2^+2Fc^2^)/3'
_refine_ls_weighting_scheme calc
_refine_ls_wR_factor_gt 0.1190
_refine_ls_wR_factor_ref 0.1243
_reflns_number_gt 4729
_reflns_number_total 5856
_reflns_threshold_expression I>2\s(I)
_cod_data_source_file ci2284.cif
_cod_data_source_block I
_cod_original_formula_sum 'C24 H14 Mn1 N6 O12'
_cod_database_code 2212508
_cod_database_fobs_code 2212508

loop_
_symmetry_equiv_pos_as_xyz
'x, y, z'
'-x, -y, -z'

loop_
_atom_site_type_symbol
_atom_site_label
_atom_site_fract_x
_atom_site_fract_y
_atom_site_fract_z
_atom_site_U_iso_or_equiv
_atom_site_adp_type
_atom_site_calc_flag
_atom_site_refinement_flags
_atom_site_occupancy
Mn Mn1 0.27297(4) 0.04131(3) 0.58413(2) 0.02962(12) Uani d . 1
O O1 0.4926(2) 0.14433(16) 0.56730(12) 0.0442(4) Uani d . 1
O O2 0.7470(3) 0.06908(19) 0.55183(13) 0.0590(6) Uani d . 1
O O3 0.6478(6) 0.5202(3) 0.8170(3) 0.1218(13) Uani d . 1
O O4 0.7802(5) 0.5083(3) 0.95874(19) 0.1132(12) Uani d . 1
O O5 1.0905(4) 0.0325(3) 0.8799(3) 0.1058(10) Uani d . 1
O O6 1.0929(6) 0.1715(4) 1.0015(2) 0.1369(15) Uani d . 1
O O7 -0.1068(2) -0.16237(14) 0.46826(12) 0.0423(4) Uani d . 1
O O8 0.0830(2) -0.07221(15) 0.60781(12) 0.0450(4) Uani d . 1
O O9 0.0975(6) -0.4286(4) 0.8537(3) 0.1349(15) Uani d . 1
O O10 0.2323(5) -0.2680(4) 0.8667(2) 0.1324(15) Uani d . 1
O O11 -0.3519(6) -0.5428(3) 0.4340(3) 0.1342(14) Uani d U 1
O O12 -0.2728(7) -0.6312(3) 0.5459(3) 0.1453(15) Uani d U 1
N N1 0.4654(3) -0.05014(18) 0.68421(13) 0.0375(4) Uani d . 1
N N2 0.3243(3) 0.14950(17) 0.73943(13) 0.0360(4) Uani d . 1
N N3 0.7301(5) 0.4692(3) 0.8727(2) 0.0754(9) Uani d . 1
N N4 1.0439(4) 0.1239(4) 0.9159(2) 0.0804(9) Uani d . 1
N N5 -0.2685(6) -0.5478(3) 0.5140(3) 0.0967(12) Uani d U 1
N N6 0.1307(6) -0.3488(4) 0.8210(3) 0.0920(11) Uani d . 1
C C1 0.5137(4) -0.1568(2) 0.65319(18) 0.0483(6) Uani d . 1
H H1 0.4993 -0.1861 0.5873 0.058 Uiso calc R 1
C C2 0.5833(4) -0.2247(3) 0.7139(2) 0.0585(8) Uani d . 1
H H2 0.6133 -0.2990 0.6896 0.070 Uiso calc R 1
C C3 0.6081(5) -0.1816(3) 0.8109(2) 0.0671(9) Uani d . 1
H H3 0.6559 -0.2261 0.8536 0.080 Uiso calc R 1
C C4 0.5617(4) -0.0721(3) 0.84453(18) 0.0597(8) Uani d . 1
H H4 0.5788 -0.0412 0.9104 0.072 Uiso calc R 1
C C5 0.2694(4) 0.2554(2) 0.76242(19) 0.0460(6) Uani d . 1
H H5 0.1952 0.2836 0.7143 0.055 Uiso calc R 1
C C6 0.3189(4) 0.3250(3) 0.8554(2) 0.0590(8) Uani d . 1
H H6 0.2777 0.3984 0.8695 0.071 Uiso calc R 1
C C7 0.4284(4) 0.2848(3) 0.9258(2) 0.0614(8) Uani d . 1
H H7 0.4631 0.3304 0.9887 0.074 Uiso calc R 1
C C8 0.4872(4) 0.1762(3) 0.90345(17) 0.0510(6) Uani d . 1
H H8 0.5631 0.1475 0.9506 0.061 Uiso calc R 1
C C9 0.4892(3) -0.0078(2) 0.77955(15) 0.0375(5) Uani d . 1
C C10 0.4316(3) 0.1099(2) 0.80903(15) 0.0374(5) Uani d . 1
C C11 0.7405(3) 0.1884(2) 0.70068(15) 0.0379(5) Uani d . 1
C C12 0.6962(3) 0.2983(2) 0.73835(17) 0.0436(6) Uani d . 1
H H12 0.6151 0.3359 0.7003 0.052 Uiso calc R 1
C C13 0.7750(4) 0.3510(3) 0.83374(18) 0.0532(7) Uani d . 1
C C14 0.8860(4) 0.2973(3) 0.89399(18) 0.0598(8) Uani d . 1
H H14 0.9326 0.3330 0.9589 0.072 Uiso calc R 1
C C15 0.9260(4) 0.1880(3) 0.85439(19) 0.0542(7) Uani d . 1
C C16 0.8593(3) 0.1328(3) 0.75767(18) 0.0453(6) Uani d . 1
H H16 0.8938 0.0603 0.7320 0.054 Uiso calc R 1
C C17 0.6523(3) 0.1282(2) 0.59720(15) 0.0379(5) Uani d . 1
C C18 -0.1566(5) -0.4458(2) 0.5745(2) 0.0649(9) Uani d . 1
C C19 -0.1453(4) -0.3521(2) 0.5370(2) 0.0493(6) Uani d . 1
H H19 -0.2108 -0.3527 0.4750 0.059 Uiso calc R 1
C C20 -0.0353(3) -0.2573(2) 0.59295(17) 0.0389(5) Uani d . 1
C C21 0.0565(4) -0.2563(3) 0.6862(2) 0.0500(6) Uani d . 1
H H21 0.1305 -0.1926 0.7247 0.060 Uiso calc R 1
C C22 0.0368(5) -0.3514(3) 0.7215(2) 0.0614(8) Uani d . 1
C C23 -0.0685(5) -0.4480(3) 0.6664(3) 0.0712(10) Uani d . 1
H H23 -0.0793 -0.5119 0.6905 0.085 Uiso calc R 1
C C24 -0.0180(3) -0.1546(2) 0.55254(16) 0.0355(5) Uani d . 1

loop_
_atom_site_aniso_label
_atom_site_aniso_U_11
_atom_site_aniso_U_22
_atom_site_aniso_U_33
_atom_site_aniso_U_12
_atom_site_aniso_U_13
_atom_site_aniso_U_23
Mn1 0.03053(19) 0.02918(19) 0.02440(17) -0.00030(13) 0.00124(13) 0.00366(12)
O1 0.0393(9) 0.0550(11) 0.0352(8) -0.0084(8) 0.0051(7) 0.0101(7)
O2 0.0468(10) 0.0725(13) 0.0392(9) -0.0048(10) 0.0099(9) -0.0201(9)
O3 0.196(4) 0.0604(17) 0.098(2) 0.028(2) 0.038(2) -0.0012(16)
O4 0.153(3) 0.095(2) 0.0660(16) -0.004(2) 0.0388(19) -0.0389(15)
O5 0.096(2) 0.122(3) 0.101(2) 0.031(2) 0.0058(18) 0.052(2)
O6 0.139(3) 0.186(4) 0.0575(16) 0.004(3) -0.0332(18) 0.037(2)
O7 0.0440(9) 0.0370(8) 0.0404(8) 0.0037(7) -0.0025(7) 0.0131(7)
O8 0.0496(10) 0.0395(9) 0.0418(9) -0.0127(8) 0.0026(8) 0.0118(7)
O9 0.185(4) 0.135(3) 0.116(3) 0.027(3) 0.031(3) 0.096(3)
O10 0.128(3) 0.181(4) 0.080(2) -0.033(3) -0.029(2) 0.076(2)
O11 0.186(3) 0.089(2) 0.103(2) -0.074(2) 0.011(2) 0.0053(18)
O12 0.258(4) 0.0625(17) 0.126(2) -0.060(2) 0.075(3) 0.0179(16)
N1 0.0384(10) 0.0409(10) 0.0273(8) 0.0032(8) 0.0009(8) 0.0051(8)
N2 0.0386(10) 0.0367(10) 0.0304(9) -0.0016(8) 0.0096(8) 0.0029(8)
N3 0.104(2) 0.0537(16) 0.0596(16) -0.0104(16) 0.0344(17) -0.0166(13)
N4 0.0609(17) 0.118(3) 0.0574(17) -0.0075(19) -0.0051(14) 0.0347(18)
N5 0.150(3) 0.0545(17) 0.088(2) -0.0367(19) 0.049(2) 0.0044(16)
N6 0.105(3) 0.110(3) 0.076(2) 0.018(2) 0.011(2) 0.064(2)
C1 0.0555(15) 0.0459(14) 0.0360(12) 0.0148(12) 0.0040(11) 0.0037(10)
C2 0.0646(18) 0.0476(15) 0.0535(15) 0.0183(14) -0.0001(14) 0.0096(12)
C3 0.082(2) 0.0616(19) 0.0534(16) 0.0170(17) -0.0032(16) 0.0274(15)
C4 0.078(2) 0.0630(18) 0.0306(12) 0.0100(16) -0.0007(13) 0.0133(12)
C5 0.0510(14) 0.0403(13) 0.0463(13) 0.0041(11) 0.0184(12) 0.0043(11)
C6 0.0699(19) 0.0443(15) 0.0585(17) 0.0035(14) 0.0291(16) -0.0086(13)
C7 0.076(2) 0.0598(18) 0.0368(13) -0.0063(16) 0.0163(14) -0.0117(12)
C8 0.0588(16) 0.0577(16) 0.0291(11) -0.0048(13) 0.0084(11) -0.0002(11)
C9 0.0374(11) 0.0416(12) 0.0288(10) -0.0019(10) 0.0017(9) 0.0067(9)
C10 0.0388(12) 0.0416(12) 0.0292(10) -0.0039(10) 0.0097(9) 0.0029(9)
C11 0.0348(11) 0.0444(13) 0.0290(10) -0.0091(10) 0.0091(9) -0.0024(9)
C12 0.0500(14) 0.0451(14) 0.0323(11) -0.0077(11) 0.0137(11) -0.0001(10)
C13 0.0612(17) 0.0528(16) 0.0381(13) -0.0144(13) 0.0194(13) -0.0096(11)
C14 0.0620(17) 0.078(2) 0.0282(11) -0.0223(16) 0.0083(12) -0.0051(12)
C15 0.0426(14) 0.077(2) 0.0371(12) -0.0113(14) 0.0021(11) 0.0129(13)
C16 0.0370(12) 0.0533(15) 0.0408(12) -0.0052(11) 0.0082(11) 0.0042(11)
C17 0.0380(12) 0.0398(12) 0.0307(10) -0.0121(10) 0.0077(10) 0.0005(9)
C18 0.094(2) 0.0348(14) 0.073(2) -0.0106(14) 0.0431(19) 0.0057(13)
C19 0.0582(16) 0.0396(13) 0.0495(14) -0.0089(11) 0.0152(13) 0.0088(11)
C20 0.0383(12) 0.0358(12) 0.0446(12) 0.0017(10) 0.0090(10) 0.0154(10)
C21 0.0470(14) 0.0525(15) 0.0528(14) 0.0012(12) 0.0053(12) 0.0249(12)
C22 0.0700(19) 0.0637(19) 0.0623(17) 0.0149(16) 0.0175(15) 0.0374(15)
C23 0.111(3) 0.0457(17) 0.079(2) 0.0155(18) 0.047(2) 0.0338(16)
C24 0.0326(11) 0.0338(11) 0.0401(11) 0.0016(9) 0.0063(9) 0.0124(9)

loop_
_atom_type_symbol
_atom_type_description
_atom_type_scat_dispersion_real
_atom_type_scat_dispersion_imag
_atom_type_scat_source
C C 0.0033 0.0016 'International Tables Vol C Tables 4.2.6.8 and 6.1.1.4'
H H 0.0000 0.0000 'International Tables Vol C Tables 4.2.6.8 and 6.1.1.4'
N N 0.0061 0.0033 'International Tables Vol C Tables 4.2.6.8 and 6.1.1.4'
O O 0.0106 0.0060 'International Tables Vol C Tables 4.2.6.8 and 6.1.1.4'
Mn Mn 0.3368 0.7283 'International Tables Vol C Tables 4.2.6.8 and 6.1.1.4'

loop_
_geom_angle_atom_site_label_1
_geom_angle_atom_site_label_2
_geom_angle_atom_site_label_3
_geom_angle_site_symmetry_1
_geom_angle_site_symmetry_3
_geom_angle
_geom_angle_publ_flag
O2 Mn1 O7 2_656 2_556 95.08(8) yes
O2 Mn1 O8 2_656 . 89.38(8) yes
O7 Mn1 O8 2_556 . 100.91(7) yes
O2 Mn1 O1 2_656 . 90.37(7) yes
O7 Mn1 O1 2_556 . 86.11(7) y
O8 Mn1 O1 . . 172.96(7) y
O2 Mn1 N2 2_656 . 172.86(8) yes
O7 Mn1 N2 2_556 . 91.82(7) yes
O8 Mn1 N2 . . 91.12(7) yes
O1 Mn1 N2 . . 88.26(7) yes
O2 Mn1 N1 2_656 . 101.98(8) yes
O7 Mn1 N1 2_556 . 162.86(7) y
O8 Mn1 N1 . . 81.18(7) y
O1 Mn1 N1 . . 91.99(7) yes
N2 Mn1 N1 . . 71.08(7) yes
C17 O1 Mn1 . . 123.87(16) ?
C17 O2 Mn1 . 2_656 139.47(17) ?
C24 O7 Mn1 . 2_556 127.85(15) ?
C24 O8 Mn1 . . 132.18(15) ?
C1 N1 C9 . . 118.1(2) ?
C1 N1 Mn1 . . 122.49(15) ?
C9 N1 Mn1 . . 116.87(15) ?
C5 N2 C10 . . 118.4(2) ?
C5 N2 Mn1 . . 123.03(17) ?
C10 N2 Mn1 . . 118.08(14) ?
O3 N3 O4 . . 124.6(3) ?
O3 N3 C13 . . 118.1(3) ?
O4 N3 C13 . . 117.3(4) ?
O5 N4 O6 . . 124.0(4) ?
O5 N4 C15 . . 119.7(3) ?
O6 N4 C15 . . 116.2(4) ?
O12 N5 O11 . . 124.0(4) ?
O12 N5 C18 . . 118.5(4) ?
O11 N5 C18 . . 117.5(3) ?
O10 N6 O9 . . 123.6(4) ?
O10 N6 C22 . . 118.7(3) ?
O9 N6 C22 . . 117.7(4) ?
N1 C1 C2 . . 123.0(2) ?
N1 C1 H1 . . 118.5 ?
C2 C1 H1 . . 118.5 ?
C3 C2 C1 . . 118.9(3) ?
C3 C2 H2 . . 120.6 ?
C1 C2 H2 . . 120.6 ?
C2 C3 C4 . . 119.2(3) ?
C2 C3 H3 . . 120.4 ?
C4 C3 H3 . . 120.4 ?
C3 C4 C9 . . 119.4(2) ?
C3 C4 H4 . . 120.3 ?
C9 C4 H4 . . 120.3 ?
N2 C5 C6 . . 122.3(3) ?
N2 C5 H5 . . 118.8 ?
C6 C5 H5 . . 118.8 ?
C7 C6 C5 . . 119.1(3) ?
C7 C6 H6 . . 120.4 ?
C5 C6 H6 . . 120.4 ?
C6 C7 C8 . . 119.4(2) ?
C6 C7 H7 . . 120.3 ?
C8 C7 H7 . . 120.3 ?
C7 C8 C10 . . 118.8(3) ?
C7 C8 H8 . . 120.6 ?
C10 C8 H8 . . 120.6 ?
N1 C9 C4 . . 121.3(2) ?
N1 C9 C10 . . 115.5(2) ?
C4 C9 C10 . . 123.2(2) ?
N2 C10 C8 . . 121.9(2) ?
N2 C10 C9 . . 116.23(18) ?
C8 C10 C9 . . 121.9(2) ?
C16 C11 C12 . . 120.5(2) ?
C16 C11 C17 . . 120.2(2) ?
C12 C11 C17 . . 119.3(2) ?
C13 C12 C11 . . 118.5(3) ?
C13 C12 H12 . . 120.8 ?
C11 C12 H12 . . 120.8 ?
C14 C13 C12 . . 123.1(3) ?
C14 C13 N3 . . 118.8(3) ?
C12 C13 N3 . . 118.1(3) ?
C13 C14 C15 . . 116.8(2) ?
C13 C14 H14 . . 121.6 ?
C15 C14 H14 . . 121.6 ?
C14 C15 C16 . . 122.8(3) ?
C14 C15 N4 . . 119.7(3) ?
C16 C15 N4 . . 117.5(3) ?
C11 C16 C15 . . 118.2(3) ?
C11 C16 H16 . . 120.9 ?
C15 C16 H16 . . 120.9 ?
O2 C17 O1 . . 127.5(2) ?
O2 C17 C11 . . 116.1(2) ?
O1 C17 C11 . . 116.4(2) ?
C23 C18 C19 . . 123.0(3) ?
C23 C18 N5 . . 118.2(3) ?
C19 C18 N5 . . 118.8(3) ?
C18 C19 C20 . . 118.9(3) ?
C18 C19 H19 . . 120.6 ?
C20 C19 H19 . . 120.6 ?
C19 C20 C21 . . 119.8(2) ?
C19 C20 C24 . . 119.8(2) ?
C21 C20 C24 . . 120.4(2) ?
C22 C21 C20 . . 119.0(3) ?
C22 C21 H21 . . 120.5 ?
C20 C21 H21 . . 120.5 ?
C23 C22 C21 . . 122.3(3) ?
C23 C22 N6 . . 118.9(3) ?
C21 C22 N6 . . 118.9(3) ?
C18 C23 C22 . . 117.0(3) ?
C18 C23 H23 . . 121.5 ?
C22 C23 H23 . . 121.5 ?
O8 C24 O7 . . 128.0(2) ?
O8 C24 C20 . . 115.8(2) ?
O7 C24 C20 . . 116.1(2) ?

loop_
_geom_bond_atom_site_label_1
_geom_bond_atom_site_label_2
_geom_bond_site_symmetry_2
_geom_bond_distance
_geom_bond_publ_flag
Mn1 O2 2_656 2.0921(17) .yes
Mn1 O7 2_556 2.1049(16) .yes
Mn1 O8 . 2.1548(17) yes
Mn1 O1 . 2.2072(17) yes
Mn1 N2 . 2.2843(18) yes
Mn1 N1 . 2.3068(19) yes
O1 C17 . 1.247(3) ?
O2 C17 . 1.232(3) ?
O2 Mn1 2_656 2.0921(17) ?
O3 N3 . 1.200(5) ?
O4 N3 . 1.206(4) ?
O5 N4 . 1.197(5) ?
O6 N4 . 1.218(4) ?
O7 C24 . 1.247(3) ?
O7 Mn1 2_556 2.1049(16) ?
O8 C24 . 1.246(3) ?
O9 N6 . 1.221(5) ?
O10 N6 . 1.199(5) ?
O11 N5 . 1.214(5) ?
O12 N5 . 1.206(4) ?
N1 C1 . 1.338(3) ?
N1 C9 . 1.343(3) ?
N2 C5 . 1.333(3) ?
N2 C10 . 1.338(3) ?
N3 C13 . 1.473(4) ?
N4 C15 . 1.477(4) ?
N5 C18 . 1.462(5) ?
N6 C22 . 1.464(4) ?
C1 C2 . 1.367(4) ?
C1 H1 . 0.93 ?
C2 C3 . 1.364(4) ?
C2 H2 . 0.93 ?
C3 C4 . 1.371(4) ?
C3 H3 . 0.93 ?
C4 C9 . 1.385(4) ?
C4 H4 . 0.93 ?
C5 C6 . 1.384(4) ?
C5 H5 . 0.93 ?
C6 C7 . 1.359(5) ?
C6 H6 . 0.93 ?
C7 C8 . 1.372(4) ?
C7 H7 . 0.93 ?
C8 C10 . 1.390(3) ?
C8 H8 . 0.93 ?
C9 C10 . 1.479(3) ?
C11 C16 . 1.377(4) ?
C11 C12 . 1.381(4) ?
C11 C17 . 1.509(3) ?
C12 C13 . 1.380(3) ?
C12 H12 . 0.93 ?
C13 C14 . 1.360(5) ?
C14 C15 . 1.371(5) ?
C14 H14 . 0.93 ?
C15 C16 . 1.387(4) ?
C16 H16 . 0.93 ?
C18 C23 . 1.366(5) ?
C18 C19 . 1.377(4) ?
C19 C20 . 1.379(4) ?
C19 H19 . 0.93 ?
C20 C21 . 1.383(4) ?
C20 C24 . 1.509(3) ?
C21 C22 . 1.383(4) ?
C21 H21 . 0.93 ?
C22 C23 . 1.374(5) ?
C23 H23 . 0.93 ?

loop_
_geom_torsion_atom_site_label_1
_geom_torsion_atom_site_label_2
_geom_torsion_atom_site_label_3
_geom_torsion_atom_site_label_4
_geom_torsion_site_symmetry_1
_geom_torsion
O2 Mn1 O1 C17 2_656 -93.31(18)
O7 Mn1 O1 C17 2_556 171.63(18)
N2 Mn1 O1 C17 . 79.68(18)
N1 Mn1 O1 C17 . 8.69(18)
O2 Mn1 O8 C24 2_656 -12.4(2)
O7 Mn1 O8 C24 2_556 82.6(2)
N2 Mn1 O8 C24 . 174.7(2)
N1 Mn1 O8 C24 . -114.6(2)
O2 Mn1 N1 C1 2_656 -10.2(2)
O7 Mn1 N1 C1 2_556 175.7(2)
O8 Mn1 N1 C1 . 77.3(2)
O1 Mn1 N1 C1 . -101.0(2)
N2 Mn1 N1 C1 . 171.5(2)
O2 Mn1 N1 C9 2_656 -171.87(17)
O7 Mn1 N1 C9 2_556 14.1(4)
O8 Mn1 N1 C9 . -84.40(18)
O1 Mn1 N1 C9 . 97.33(18)
N2 Mn1 N1 C9 . 9.86(17)
O7 Mn1 N2 C5 2_556 -7.62(19)
O8 Mn1 N2 C5 . -108.58(19)
O1 Mn1 N2 C5 . 78.43(19)
N1 Mn1 N2 C5 . 171.1(2)
O7 Mn1 N2 C10 2_556 -179.63(17)
O8 Mn1 N2 C10 . 79.41(17)
O1 Mn1 N2 C10 . -93.58(17)
N1 Mn1 N2 C10 . -0.87(16)
C9 N1 C1 C2 . 1.0(4)
Mn1 N1 C1 C2 . -160.4(2)
N1 C1 C2 C3 . -1.2(5)
C1 C2 C3 C4 . 0.4(6)
C2 C3 C4 C9 . 0.6(6)
C10 N2 C5 C6 . -0.3(4)
Mn1 N2 C5 C6 . -172.3(2)
N2 C5 C6 C7 . 0.6(4)
C5 C6 C7 C8 . -0.1(5)
C6 C7 C8 C10 . -0.6(5)
C1 N1 C9 C4 . 0.0(4)
Mn1 N1 C9 C4 . 162.5(2)
C1 N1 C9 C10 . -179.4(2)
Mn1 N1 C9 C10 . -16.9(3)
C3 C4 C9 N1 . -0.8(5)
C3 C4 C9 C10 . 178.6(3)
C5 N2 C10 C8 . -0.4(3)
Mn1 N2 C10 C8 . 172.00(19)
C5 N2 C10 C9 . -179.7(2)
Mn1 N2 C10 C9 . -7.3(3)
C7 C8 C10 N2 . 0.8(4)
C7 C8 C10 C9 . -179.9(2)
N1 C9 C10 N2 . 16.1(3)
C4 C9 C10 N2 . -163.3(3)
N1 C9 C10 C8 . -163.2(2)
C4 C9 C10 C8 . 17.3(4)
C16 C11 C12 C13 . 0.6(4)
C17 C11 C12 C13 . 178.5(2)
C11 C12 C13 C14 . -4.1(4)
C11 C12 C13 N3 . 178.6(2)
O3 N3 C13 C14 . 172.1(4)
O4 N3 C13 C14 . -7.4(5)
O3 N3 C13 C12 . -10.5(5)
O4 N3 C13 C12 . 170.1(3)
C12 C13 C14 C15 . 3.5(4)
N3 C13 C14 C15 . -179.2(3)
C13 C14 C15 C16 . 0.4(4)
C13 C14 C15 N4 . -179.2(3)
O5 N4 C15 C14 . -173.9(3)
O6 N4 C15 C14 . 3.6(5)
O5 N4 C15 C16 . 6.5(5)
O6 N4 C15 C16 . -176.0(3)
C12 C11 C16 C15 . 3.0(4)
C17 C11 C16 C15 . -174.8(2)
C14 C15 C16 C11 . -3.6(4)
N4 C15 C16 C11 . 176.0(2)
Mn1 O2 C17 O1 2_656 -3.9(5)
Mn1 O2 C17 C11 2_656 176.5(2)
Mn1 O1 C17 O2 . 94.1(3)
Mn1 O1 C17 C11 . -86.3(2)
C16 C11 C17 O2 . -40.1(3)
C12 C11 C17 O2 . 142.1(3)
C16 C11 C17 O1 . 140.3(2)
C12 C11 C17 O1 . -37.6(3)
O12 N5 C18 C23 . -3.1(6)
O11 N5 C18 C23 . 176.9(4)
O12 N5 C18 C19 . 177.2(4)
O11 N5 C18 C19 . -2.7(6)
C23 C18 C19 C20 . 2.4(5)
N5 C18 C19 C20 . -177.9(3)
C18 C19 C20 C21 . -2.2(4)
C18 C19 C20 C24 . 178.8(2)
C19 C20 C21 C22 . 0.4(4)
C24 C20 C21 C22 . 179.5(2)
C20 C21 C22 C23 . 1.2(5)
C20 C21 C22 N6 . -178.5(3)
O10 N6 C22 C23 . 174.7(4)
O9 N6 C22 C23 . -7.0(6)
O10 N6 C22 C21 . -5.6(6)
O9 N6 C22 C21 . 172.8(4)
C19 C18 C23 C22 . -0.8(5)
N5 C18 C23 C22 . 179.5(3)
C21 C22 C23 C18 . -1.0(5)
N6 C22 C23 C18 . 178.7(3)
Mn1 O8 C24 O7 . -40.7(4)
Mn1 O8 C24 C20 . 139.60(18)
Mn1 O7 C24 O8 2_556 -48.5(3)
Mn1 O7 C24 C20 2_556 131.17(18)
C19 C20 C24 O8 . 179.5(2)
C21 C20 C24 O8 . 0.5(3)
C19 C20 C24 O7 . -0.2(3)
C21 C20 C24 O7 . -179.3(2)
